data_4319818
loop_
_publ_author_name
'Javier Tercero'
'Carmen Diaz'
'Mohamed Salah El Fallah'
'Joan Ribas'
'Xavier Solans'
'Miguel Angel Maestro'
'Jos\'e Mah\'ia'

_publ_section_title
;
 Synthesis, Characterization, and Magnetic Properties of Self-assembled
 Compounds Based on Discrete Homotrinuclear Complexes of Cu(II)
;
_journal_name_full 'Inorganic Chemistry'
_journal_page_first 3077
_journal_page_last 3083
_journal_paper_doi 10.1021/ic001028e
_journal_volume 40
_journal_year 2001
_chemical_formula_sum 'C21 H48 Cl2 Cu3 N6 O17'
_chemical_formula_weight 918.17
_chemical_name_systematic
; 
 ? 
;
_space_group_IT_number 14
_symmetry_cell_setting monoclinic
_symmetry_space_group_name_Hall '-P 2ybc'
_symmetry_space_group_name_H-M 'P 1 21/c 1'
_atom_sites_solution_hydrogens geom
_atom_sites_solution_primary direct
_atom_sites_solution_secondary difmap
_audit_creation_method SHELXL-97
_cell_angle_alpha 90.00
_cell_angle_beta 104.9840(10)
_cell_angle_gamma 90.00
_cell_formula_units_Z 4
_cell_length_a 16.7555(7)
_cell_length_b 13.5173(5)
_cell_length_c 17.1240(7)
_cell_measurement_temperature 298(2)
_cell_volume 3746.5(3)
_computing_cell_refinement 'Bruker SMART'
_computing_data_collection 'Bruker SMART'
_computing_data_reduction 'Bruker SAINT'
_computing_molecular_graphics 'Bruker SHELXTL'
_computing_publication_material 'Bruker SHELXTL'
_computing_structure_refinement 'SHELXL-97 (Sheldrick, 1997)'
_computing_structure_solution 'SHELXS-97 (Sheldrick, 1990)'
_diffrn_ambient_temperature 298(2)
_diffrn_measured_fraction_theta_full 0.993
_diffrn_measured_fraction_theta_max 0.993
_diffrn_measurement_device_type 'CCD area detector'
_diffrn_measurement_method 'phi and omega scans'
_diffrn_radiation_monochromator graphite
_diffrn_radiation_source 'fine-focus sealed tube'
_diffrn_radiation_type MoK\a
_diffrn_radiation_wavelength 0.71073
_diffrn_reflns_av_R_equivalents 0.0533
_diffrn_reflns_av_sigmaI/netI 0.0686
_diffrn_reflns_limit_h_max 22
_diffrn_reflns_limit_h_min -22
_diffrn_reflns_limit_k_max 17
_diffrn_reflns_limit_k_min -9
_diffrn_reflns_limit_l_max 22
_diffrn_reflns_limit_l_min -21
_diffrn_reflns_number 24360
_diffrn_reflns_theta_full 28.26
_diffrn_reflns_theta_max 28.26
_diffrn_reflns_theta_min 1.26
_exptl_absorpt_coefficient_mu 1.904
_exptl_absorpt_correction_T_max 0.7632
_exptl_absorpt_correction_T_min 0.4494
_exptl_absorpt_correction_type empirical
_exptl_absorpt_process_details Sadabs
_exptl_crystal_colour Blue
_exptl_crystal_density_diffrn 1.628
_exptl_crystal_density_method 'not measured'
_exptl_crystal_description Prism
_exptl_crystal_F_000 1892
_exptl_crystal_size_max 0.50
_exptl_crystal_size_mid 0.35
_exptl_crystal_size_min 0.15
_refine_diff_density_max 1.262
_refine_diff_density_min -0.869
_refine_diff_density_rms 0.110
_refine_ls_extinction_method none
_refine_ls_goodness_of_fit_ref 1.013
_refine_ls_hydrogen_treatment mixed
_refine_ls_matrix_type full
_refine_ls_number_parameters 452
_refine_ls_number_reflns 9211
_refine_ls_number_restraints 0
_refine_ls_restrained_S_all 1.013
_refine_ls_R_factor_all 0.1013
_refine_ls_R_factor_gt 0.0590
_refine_ls_shift/su_max 0.000
_refine_ls_shift/su_mean 0.000
_refine_ls_structure_factor_coef Fsqd
_refine_ls_weighting_details 'calc w=1/[\s^2^(Fo^2^)+(0.1119P)^2^+0.0000P] where P=(Fo^2^+2Fc^2^)/3'
_refine_ls_weighting_scheme calc
_refine_ls_wR_factor_gt 0.1691
_refine_ls_wR_factor_ref 0.1951
_reflns_number_gt 5617
_reflns_number_total 9211
_reflns_threshold_expression >2sigma(I)
_cod_data_source_file ic001028e_2.cif
_cod_data_source_block complex2
_cod_depositor_comments
;
The following automatic conversions were performed:

'_symmetry_cell_setting' value 'Monoclinic' changed to 'monoclinic'
according to the built-in table from CIF Core dictionary named
'cif_core.dic' version 2.4.1 from 2010-06-29.

Automatic conversion script
Id: cif_fix_values 1646 2011-03-28 12:23:43Z adriana 
;
_cod_database_code 4319818

loop_
_symmetry_equiv_pos_as_xyz
'x, y, z'
'-x, y+1/2, -z+1/2'
'-x, -y, -z'
'x, -y-1/2, z-1/2'

loop_
_atom_site_label
_atom_site_type_symbol
_atom_site_fract_x
_atom_site_fract_y
_atom_site_fract_z
_atom_site_U_iso_or_equiv
_atom_site_adp_type
_atom_site_occupancy
_atom_site_symmetry_multiplicity
_atom_site_calc_flag
_atom_site_refinement_flags
_atom_site_disorder_assembly
_atom_site_disorder_group
Cu1 Cu 0.38208(3) 0.87801(4) 0.12864(3) 0.04373(18) Uani 1 1 d . . .
Cu2 Cu 0.18922(3) 0.57382(4) 0.09890(3) 0.04070(17) Uani 1 1 d . . .
Cu3 Cu 0.02470(3) 0.25907(4) 0.12600(4) 0.04362(18) Uani 1 1 d . . .
Cl1 Cl 0.38664(11) 0.75894(12) 0.34751(10) 0.0689(4) Uani 1 1 d . . .
Cl2 Cl 0.17938(11) 0.36681(12) 0.37701(11) 0.0766(5) Uani 1 1 d . . .
O1 O 0.3834(2) 0.7405(2) 0.0951(2) 0.0466(8) Uani 1 1 d . . .
O2 O 0.2625(2) 0.8514(2) 0.1250(2) 0.0509(8) Uani 1 1 d . . .
O3 O 0.17928(19) 0.7201(2) 0.1127(2) 0.0463(8) Uani 1 1 d . . .
O4 O 0.0764(2) 0.5405(2) 0.1081(2) 0.0511(8) Uani 1 1 d . . .
O5 O 0.13049(19) 0.2905(2) 0.1023(2) 0.0480(8) Uani 1 1 d . . .
O6 O 0.0037(2) 0.4045(2) 0.1168(2) 0.0517(8) Uani 1 1 d . . .
O7 O 0.3440(9) 0.6811(11) 0.3513(13) 0.340(10) Uani 1 1 d . . .
O8 O 0.3608(11) 0.8327(8) 0.3824(7) 0.321(10) Uani 1 1 d . . .
O9 O 0.4564(8) 0.7199(8) 0.3951(6) 0.246(7) Uani 1 1 d . . .
O10 O 0.3916(8) 0.7670(8) 0.2741(5) 0.233(6) Uani 1 1 d . . .
O11 O 0.1146(6) 0.3077(8) 0.3961(6) 0.207(4) Uani 1 1 d . . .
O12 O 0.1938(5) 0.4539(5) 0.4198(5) 0.173(4) Uani 1 1 d . . .
O13 O 0.2421(5) 0.3030(6) 0.3909(7) 0.209(5) Uani 1 1 d . . .
O14 O 0.1458(6) 0.3874(6) 0.2968(4) 0.171(4) Uani 1 1 d . . .
N1 N 0.3865(3) 1.0157(3) 0.1771(3) 0.0542(11) Uani 1 1 d . . .
N2 N 0.5077(2) 0.8852(3) 0.1493(2) 0.0443(9) Uani 1 1 d . . .
N3 N 0.2936(2) 0.6070(3) 0.0766(2) 0.0397(8) Uani 1 1 d . . .
N4 N 0.1984(2) 0.4333(3) 0.0811(2) 0.0406(8) Uani 1 1 d . . .
N5 N 0.0612(3) 0.1189(3) 0.1611(3) 0.0560(11) Uani 1 1 d . . .
N6 N -0.0762(3) 0.2338(3) 0.1670(3) 0.0502(10) Uani 1 1 d . . .
C1 C 0.4745(4) 1.0358(6) 0.2119(6) 0.100(3) Uani 1 1 d . . .
H1A H 0.4833 1.1065 0.2086 0.119 Uiso 1 1 calc R . .
H1B H 0.4880 1.0184 0.2688 0.119 Uiso 1 1 calc R . .
C2 C 0.5292(4) 0.9878(5) 0.1771(7) 0.121(4) Uani 1 1 d . . .
H2A H 0.5828 0.9867 0.2160 0.145 Uiso 1 1 calc R . .
H2B H 0.5349 1.0266 0.1312 0.145 Uiso 1 1 calc R . .
C3 C 0.3495(6) 1.0918(5) 0.1172(5) 0.100(3) Uani 1 1 d . . .
H3A H 0.3457 1.1530 0.1444 0.150 Uiso 1 1 calc R . .
H3B H 0.2953 1.0711 0.0877 0.150 Uiso 1 1 calc R . .
H3C H 0.3835 1.1009 0.0804 0.150 Uiso 1 1 calc R . .
C4 C 0.3426(5) 1.0191(5) 0.2424(4) 0.089(2) Uani 1 1 d . . .
H4A H 0.3419 1.0859 0.2613 0.134 Uiso 1 1 calc R . .
H4B H 0.3706 0.9774 0.2863 0.134 Uiso 1 1 calc R . .
H4C H 0.2869 0.9962 0.2216 0.134 Uiso 1 1 calc R . .
C5 C 0.5319(4) 0.8694(6) 0.0726(4) 0.088(2) Uani 1 1 d . . .
H5A H 0.5904 0.8787 0.0819 0.131 Uiso 1 1 calc R . .
H5B H 0.5033 0.9160 0.0328 0.131 Uiso 1 1 calc R . .
H5C H 0.5176 0.8034 0.0535 0.131 Uiso 1 1 calc R . .
C6 C 0.5509(4) 0.8091(6) 0.2038(4) 0.085(2) Uani 1 1 d . . .
H6A H 0.6094 0.8159 0.2106 0.127 Uiso 1 1 calc R . .
H6B H 0.5334 0.7451 0.1816 0.127 Uiso 1 1 calc R . .
H6C H 0.5386 0.8158 0.2552 0.127 Uiso 1 1 calc R . .
C7 C 0.3149(3) 0.6977(3) 0.0932(3) 0.0384(9) Uani 1 1 d . . .
C8 C 0.2461(3) 0.7630(3) 0.1125(3) 0.0415(10) Uani 1 1 d . . .
C9 C 0.3529(3) 0.5377(3) 0.0564(3) 0.0437(10) Uani 1 1 d . . .
H9A H 0.3929 0.5185 0.1059 0.052 Uiso 1 1 calc R . .
H9B H 0.3826 0.5715 0.0226 0.052 Uiso 1 1 calc R . .
C10 C 0.3135(3) 0.4449(3) 0.0130(3) 0.0424(10) Uani 1 1 d . . .
C11 C 0.2708(3) 0.3823(3) 0.0667(3) 0.0451(11) Uani 1 1 d . . .
H11A H 0.2536 0.3194 0.0404 0.054 Uiso 1 1 calc R . .
H11B H 0.3101 0.3689 0.1181 0.054 Uiso 1 1 calc R . .
C12 C 0.3831(4) 0.3820(4) -0.0038(4) 0.0685(17) Uani 1 1 d . . .
H12A H 0.4126 0.4199 -0.0347 0.103 Uiso 1 1 calc R . .
H12B H 0.3601 0.3241 -0.0337 0.103 Uiso 1 1 calc R . .
H12C H 0.4203 0.3626 0.0465 0.103 Uiso 1 1 calc R . .
C13 C 0.2505(4) 0.4717(4) -0.0664(3) 0.0587(14) Uani 1 1 d . . .
H13A H 0.2775 0.5084 -0.1002 0.088 Uiso 1 1 calc R . .
H13B H 0.2073 0.5112 -0.0549 0.088 Uiso 1 1 calc R . .
H13C H 0.2273 0.4122 -0.0937 0.088 Uiso 1 1 calc R . .
C14 C 0.1380(3) 0.3838(3) 0.0966(3) 0.0418(10) Uani 1 1 d . . .
C15 C 0.0671(3) 0.4490(3) 0.1081(3) 0.0418(10) Uani 1 1 d . . .
C16 C -0.0131(4) 0.0704(5) 0.1729(6) 0.101(3) Uani 1 1 d . . .
H16A H 0.0029 0.0131 0.2075 0.121 Uiso 1 1 calc R . .
H16B H -0.0469 0.0477 0.1211 0.121 Uiso 1 1 calc R . .
C17 C -0.0616(5) 0.1385(5) 0.2097(5) 0.091(2) Uani 1 1 d . . .
H17A H -0.1143 0.1081 0.2088 0.110 Uiso 1 1 calc R . .
H17B H -0.0324 0.1499 0.2658 0.110 Uiso 1 1 calc R . .
C18 C 0.0911(5) 0.0634(5) 0.0986(4) 0.085(2) Uani 1 1 d . . .
H18A H 0.1099 -0.0010 0.1190 0.127 Uiso 1 1 calc R . .
H18B H 0.1359 0.0989 0.0861 0.127 Uiso 1 1 calc R . .
H18C H 0.0468 0.0566 0.0505 0.127 Uiso 1 1 calc R . .
C19 C 0.1300(4) 0.1253(5) 0.2330(4) 0.083(2) Uani 1 1 d . . .
H19A H 0.1494 0.0600 0.2501 0.125 Uiso 1 1 calc R . .
H19B H 0.1121 0.1575 0.2755 0.125 Uiso 1 1 calc R . .
H19C H 0.1741 0.1627 0.2209 0.125 Uiso 1 1 calc R . .
C20 C -0.1500(4) 0.2284(6) 0.0975(4) 0.083(2) Uani 1 1 d . . .
H20A H -0.1987 0.2228 0.1170 0.125 Uiso 1 1 calc R . .
H20B H -0.1458 0.1717 0.0651 0.125 Uiso 1 1 calc R . .
H20C H -0.1534 0.2872 0.0654 0.125 Uiso 1 1 calc R . .
C21 C -0.0919(4) 0.3110(5) 0.2220(4) 0.0766(18) Uani 1 1 d . . .
H21A H -0.1406 0.2943 0.2389 0.115 Uiso 1 1 calc R . .
H21B H -0.0999 0.3734 0.1944 0.115 Uiso 1 1 calc R . .
H21C H -0.0455 0.3153 0.2685 0.115 Uiso 1 1 calc R . .
O1S O 0.3442(3) 0.9318(3) -0.0065(2) 0.0785(12) Uani 1 1 d . . .
H1SA H 0.3815 0.9471 -0.0299 0.094 Uiso 1 1 d R . .
H1SB H 0.2936 0.9365 -0.0318 0.094 Uiso 1 1 d R . .
O2S O 0.2514(4) 0.5496(5) 0.2405(3) 0.1137(19) Uani 1 1 d . . .
H2SA H 0.2597 0.5987 0.2726 0.136 Uiso 1 1 d R . .
H2SB H 0.2653 0.4918 0.2584 0.136 Uiso 1 1 d R . .
O3S O -0.0219(2) 0.2186(4) -0.0134(2) 0.0758(12) Uani 1 1 d . . .
H3SA H -0.0181 0.1593 -0.0286 0.091 Uiso 1 1 d R . .
H3SB H -0.0426 0.2629 -0.0480 0.091 Uiso 1 1 d R . .

loop_
_atom_site_aniso_label
_atom_site_aniso_U_11
_atom_site_aniso_U_22
_atom_site_aniso_U_33
_atom_site_aniso_U_23
_atom_site_aniso_U_13
_atom_site_aniso_U_12
Cu1 0.0375(3) 0.0412(3) 0.0543(4) -0.0122(2) 0.0151(2) -0.0093(2)
Cu2 0.0358(3) 0.0365(3) 0.0527(3) 0.0004(2) 0.0168(2) -0.0045(2)
Cu3 0.0366(3) 0.0386(3) 0.0561(4) 0.0076(2) 0.0126(3) -0.0051(2)
Cl1 0.0797(10) 0.0692(10) 0.0660(9) 0.0060(7) 0.0336(8) 0.0123(8)
Cl2 0.0727(10) 0.0602(10) 0.0854(11) 0.0086(8) 0.0000(8) 0.0057(8)
O1 0.0404(18) 0.0374(18) 0.066(2) -0.0158(15) 0.0204(15) -0.0131(13)
O2 0.0430(18) 0.0393(19) 0.071(2) -0.0086(16) 0.0164(16) -0.0051(14)
O3 0.0375(17) 0.0422(19) 0.062(2) -0.0021(15) 0.0171(15) -0.0028(14)
O4 0.0408(18) 0.0403(19) 0.076(2) 0.0060(16) 0.0224(16) 0.0010(15)
O5 0.0419(18) 0.0352(18) 0.072(2) 0.0038(16) 0.0239(16) -0.0016(14)
O6 0.0404(18) 0.0438(19) 0.076(2) 0.0106(16) 0.0233(17) -0.0018(15)
O7 0.225(14) 0.254(15) 0.58(3) -0.097(16) 0.183(17) -0.119(12)
O8 0.59(3) 0.189(10) 0.231(11) -0.005(8) 0.198(15) 0.211(13)
O9 0.312(15) 0.181(8) 0.158(8) -0.021(6) -0.097(9) 0.103(9)
O10 0.329(14) 0.306(12) 0.092(5) 0.068(6) 0.105(7) 0.159(11)
O11 0.192(9) 0.260(10) 0.203(9) -0.053(8) 0.112(7) -0.117(8)
O12 0.147(7) 0.094(5) 0.217(8) -0.043(5) -0.064(6) 0.005(4)
O13 0.115(6) 0.133(6) 0.347(14) 0.029(7) 0.001(7) 0.053(5)
O14 0.285(11) 0.144(6) 0.088(4) 0.026(4) 0.057(6) 0.068(6)
N1 0.053(3) 0.040(2) 0.073(3) -0.007(2) 0.021(2) -0.0090(19)
N2 0.036(2) 0.043(2) 0.053(2) 0.0020(18) 0.0097(17) -0.0086(16)
N3 0.038(2) 0.039(2) 0.046(2) -0.0085(16) 0.0172(16) -0.0054(16)
N4 0.0339(19) 0.036(2) 0.055(2) 0.0028(16) 0.0169(16) -0.0028(15)
N5 0.046(2) 0.042(2) 0.076(3) 0.012(2) 0.007(2) -0.0031(18)
N6 0.045(2) 0.052(3) 0.056(2) 0.0036(19) 0.0179(19) -0.0097(18)
C1 0.061(4) 0.082(5) 0.153(7) -0.061(5) 0.023(4) -0.021(4)
C2 0.054(4) 0.069(5) 0.236(11) -0.063(6) 0.029(5) -0.022(3)
C3 0.133(7) 0.056(4) 0.103(6) 0.002(4) 0.015(5) 0.018(4)
C4 0.121(6) 0.069(4) 0.095(5) -0.031(4) 0.060(5) -0.016(4)
C5 0.057(4) 0.136(7) 0.077(4) 0.021(4) 0.029(3) 0.015(4)
C6 0.063(4) 0.096(5) 0.086(5) 0.037(4) 0.002(3) 0.003(4)
C7 0.036(2) 0.044(3) 0.037(2) -0.0052(18) 0.0130(18) -0.0049(19)
C8 0.037(2) 0.042(3) 0.044(2) -0.0017(19) 0.0098(19) -0.0042(19)
C9 0.032(2) 0.048(3) 0.053(3) -0.009(2) 0.014(2) -0.0066(19)
C10 0.040(2) 0.038(3) 0.053(3) -0.007(2) 0.019(2) -0.0039(19)
C11 0.044(3) 0.039(3) 0.054(3) 0.001(2) 0.017(2) 0.003(2)
C12 0.061(3) 0.051(3) 0.108(5) -0.023(3) 0.046(3) -0.008(3)
C13 0.066(3) 0.066(4) 0.044(3) -0.009(2) 0.015(2) -0.014(3)
C14 0.037(2) 0.042(3) 0.047(3) 0.004(2) 0.0119(19) -0.0034(19)
C15 0.036(2) 0.038(3) 0.054(3) 0.006(2) 0.015(2) 0.0013(19)
C16 0.064(4) 0.056(4) 0.185(9) 0.046(5) 0.033(5) -0.002(3)
C17 0.091(5) 0.074(5) 0.126(6) 0.040(4) 0.059(5) -0.008(4)
C18 0.090(5) 0.054(4) 0.097(5) -0.008(3) 0.001(4) 0.015(3)
C19 0.086(5) 0.075(5) 0.071(4) 0.008(3) -0.012(3) 0.010(3)
C20 0.037(3) 0.132(6) 0.077(4) -0.013(4) 0.009(3) -0.006(3)
C21 0.079(4) 0.087(5) 0.077(4) -0.011(3) 0.045(4) -0.019(4)
O1S 0.081(3) 0.091(3) 0.060(2) 0.010(2) 0.012(2) 0.000(2)
O2S 0.112(4) 0.153(6) 0.070(3) 0.002(3) 0.014(3) -0.004(4)
O3S 0.062(3) 0.101(3) 0.056(2) 0.003(2) 0.0017(19) 0.019(2)

loop_
_atom_type_symbol
_atom_type_description
_atom_type_scat_dispersion_real
_atom_type_scat_dispersion_imag
_atom_type_scat_source
C C 0.0033 0.0016 'International Tables Vol C Tables 4.2.6.8 and 6.1.1.4'
H H 0.0000 0.0000 'International Tables Vol C Tables 4.2.6.8 and 6.1.1.4'
N N 0.0061 0.0033 'International Tables Vol C Tables 4.2.6.8 and 6.1.1.4'
O O 0.0106 0.0060 'International Tables Vol C Tables 4.2.6.8 and 6.1.1.4'
Cl Cl 0.1484 0.1585 'International Tables Vol C Tables 4.2.6.8 and 6.1.1.4'
Cu Cu 0.3201 1.2651 'International Tables Vol C Tables 4.2.6.8 and 6.1.1.4'

loop_
_geom_angle_atom_site_label_1
_geom_angle_atom_site_label_2
_geom_angle_atom_site_label_3
_geom_angle
_geom_angle_site_symmetry_1
_geom_angle_site_symmetry_3
_geom_angle_publ_flag
O1 Cu1 O2 84.71(13) . . ?
O1 Cu1 N1 173.24(17) . . ?
O2 Cu1 N1 96.13(15) . . ?
O1 Cu1 N2 90.38(15) . . ?
O2 Cu1 N2 169.14(15) . . ?
N1 Cu1 N2 87.63(16) . . ?
O1 Cu1 O1S 91.48(15) . . ?
O2 Cu1 O1S 90.68(16) . . ?
N1 Cu1 O1S 95.21(17) . . ?
N2 Cu1 O1S 99.14(16) . . ?
N4 Cu2 N3 94.81(15) . . ?
N4 Cu2 O4 84.62(14) . . ?
N3 Cu2 O4 173.34(16) . . ?
N4 Cu2 O3 177.77(15) . . ?
N3 Cu2 O3 84.34(14) . . ?
O4 Cu2 O3 95.99(13) . . ?
N4 Cu2 O2S 89.64(19) . . ?
N3 Cu2 O2S 93.04(18) . . ?
O4 Cu2 O2S 93.58(17) . . ?
O3 Cu2 O2S 92.46(18) . . ?
O5 Cu3 O6 85.48(13) . . ?
O5 Cu3 N6 171.60(16) . . ?
O6 Cu3 N6 92.72(15) . . ?
O5 Cu3 N5 92.52(16) . . ?
O6 Cu3 N5 166.99(17) . . ?
N6 Cu3 N5 87.39(18) . . ?
O5 Cu3 O3S 85.51(15) . . ?
O6 Cu3 O3S 98.20(15) . . ?
N6 Cu3 O3S 102.88(16) . . ?
N5 Cu3 O3S 94.45(18) . . ?
O7 Cl1 O10 107.2(10) . . ?
O7 Cl1 O8 110.6(10) . . ?
O10 Cl1 O8 120.1(7) . . ?
O7 Cl1 O9 93.2(10) . . ?
O10 Cl1 O9 111.1(7) . . ?
O8 Cl1 O9 111.3(8) . . ?
O13 Cl2 O14 114.2(6) . . ?
O13 Cl2 O12 115.9(5) . . ?
O14 Cl2 O12 109.3(5) . . ?
O13 Cl2 O11 101.8(7) . . ?
O14 Cl2 O11 101.6(6) . . ?
O12 Cl2 O11 112.9(6) . . ?
C7 O1 Cu1 111.2(3) . . ?
C8 O2 Cu1 110.6(3) . . ?
C8 O3 Cu2 110.6(3) . . ?
C15 O4 Cu2 110.2(3) . . ?
C14 O5 Cu3 110.0(3) . . ?
C15 O6 Cu3 110.0(3) . . ?
C1 N1 C3 110.6(6) . . ?
C1 N1 C4 109.3(6) . . ?
C3 N1 C4 107.5(6) . . ?
C1 N1 Cu1 105.2(4) . . ?
C3 N1 Cu1 113.0(4) . . ?
C4 N1 Cu1 111.2(3) . . ?
C6 N2 C2 114.7(6) . . ?
C6 N2 C5 105.2(5) . . ?
C2 N2 C5 108.7(6) . . ?
C6 N2 Cu1 113.4(3) . . ?
C2 N2 Cu1 104.7(3) . . ?
C5 N2 Cu1 110.1(4) . . ?
C7 N3 C9 119.5(4) . . ?
C7 N3 Cu2 113.0(3) . . ?
C9 N3 Cu2 126.7(3) . . ?
C14 N4 C11 120.9(4) . . ?
C14 N4 Cu2 112.1(3) . . ?
C11 N4 Cu2 126.1(3) . . ?
C19 N5 C16 115.2(6) . . ?
C19 N5 C18 107.3(5) . . ?
C16 N5 C18 109.1(5) . . ?
C19 N5 Cu3 107.8(4) . . ?
C16 N5 Cu3 104.8(4) . . ?
C18 N5 Cu3 112.8(4) . . ?
C17 N6 C21 109.6(5) . . ?
C17 N6 C20 110.7(5) . . ?
C21 N6 C20 107.4(5) . . ?
C17 N6 Cu3 106.0(4) . . ?
C21 N6 Cu3 113.9(3) . . ?
C20 N6 Cu3 109.3(4) . . ?
C2 C1 N1 116.7(6) . . ?
C1 C2 N2 116.6(6) . . ?
O1 C7 N3 129.3(4) . . ?
O1 C7 C8 116.6(4) . . ?
N3 C7 C8 114.1(4) . . ?
O2 C8 O3 127.1(4) . . ?
O2 C8 C7 116.3(4) . . ?
O3 C8 C7 116.6(4) . . ?
N3 C9 C10 114.0(4) . . ?
C9 C10 C12 107.1(4) . . ?
C9 C10 C13 110.6(4) . . ?
C12 C10 C13 110.4(4) . . ?
C9 C10 C11 111.6(4) . . ?
C12 C10 C11 107.4(4) . . ?
C13 C10 C11 109.7(4) . . ?
N4 C11 C10 111.7(4) . . ?
O5 C14 N4 128.6(4) . . ?
O5 C14 C15 117.8(4) . . ?
N4 C14 C15 113.6(4) . . ?
O4 C15 O6 125.5(4) . . ?
O4 C15 C14 118.1(4) . . ?
O6 C15 C14 116.4(4) . . ?
N5 C16 C17 111.2(6) . . ?
N6 C17 C16 111.9(5) . . ?

loop_
_geom_bond_atom_site_label_1
_geom_bond_atom_site_label_2
_geom_bond_distance
_geom_bond_site_symmetry_2
_geom_bond_publ_flag
Cu1 O1 1.947(3) . ?
Cu1 O2 2.021(3) . ?
Cu1 N1 2.031(4) . ?
Cu1 N2 2.045(4) . ?
Cu1 O1S 2.351(4) . ?
Cu2 N4 1.936(4) . ?
Cu2 N3 1.937(4) . ?
Cu2 O4 1.989(3) . ?
Cu2 O3 2.004(3) . ?
Cu2 O2S 2.400(5) . ?
Cu3 O5 1.965(3) . ?
Cu3 O6 1.996(3) . ?
Cu3 N6 2.020(4) . ?
Cu3 N5 2.034(4) . ?
Cu3 O3S 2.376(4) . ?
Cl1 O7 1.283(12) . ?
Cl1 O10 1.286(7) . ?
Cl1 O8 1.294(7) . ?
Cl1 O9 1.347(8) . ?
Cl2 O13 1.332(7) . ?
Cl2 O14 1.372(7) . ?
Cl2 O12 1.374(6) . ?
Cl2 O11 1.453(7) . ?
O1 C7 1.278(5) . ?
O2 C8 1.232(5) . ?
O3 C8 1.262(5) . ?
O4 C15 1.247(5) . ?
O5 C14 1.273(5) . ?
O6 C15 1.264(5) . ?
N1 C1 1.466(7) . ?
N1 C3 1.472(8) . ?
N1 C4 1.489(7) . ?
N2 C6 1.451(7) . ?
N2 C2 1.480(7) . ?
N2 C5 1.486(7) . ?
N3 C7 1.288(6) . ?
N3 C9 1.470(6) . ?
N4 C14 1.297(6) . ?
N4 C11 1.471(6) . ?
N5 C19 1.456(7) . ?
N5 C16 1.466(8) . ?
N5 C18 1.496(8) . ?
N6 C17 1.470(7) . ?
N6 C21 1.475(7) . ?
N6 C20 1.479(7) . ?
C1 C2 1.378(10) . ?
C7 C8 1.555(6) . ?
C9 C10 1.520(6) . ?
C10 C12 1.529(7) . ?
C10 C13 1.532(7) . ?
C10 C11 1.554(6) . ?
C14 C15 1.532(6) . ?
C16 C17 1.475(10) . ?

loop_
_geom_hbond_atom_site_label_D
_geom_hbond_atom_site_label_H
_geom_hbond_atom_site_label_A
_geom_hbond_distance_DH
_geom_hbond_distance_HA
_geom_hbond_distance_DA
_geom_hbond_angle_DHA
_geom_hbond_site_symmetry_A
O1S H1SB O12 0.85 2.23 2.947(8) 142.6 4_575
O2S H2SA O10 0.85 3.17 3.713(16) 124.3 .
O3S H3SB O3 0.85 2.28 2.866(5) 125.9 3_565

loop_
_geom_torsion_atom_site_label_1
_geom_torsion_atom_site_label_2
_geom_torsion_atom_site_label_3
_geom_torsion_atom_site_label_4
_geom_torsion
_geom_torsion_site_symmetry_1
_geom_torsion_site_symmetry_2
_geom_torsion_site_symmetry_3
_geom_torsion_site_symmetry_4
_geom_torsion_publ_flag
O2 Cu1 O1 C7 -5.2(3) . . . . ?
N1 Cu1 O1 C7 92.2(13) . . . . ?
N2 Cu1 O1 C7 165.1(3) . . . . ?
O1S Cu1 O1 C7 -95.8(3) . . . . ?
O1 Cu1 O2 C8 6.7(3) . . . . ?
N1 Cu1 O2 C8 -166.5(3) . . . . ?
N2 Cu1 O2 C8 -56.7(9) . . . . ?
O1S Cu1 O2 C8 98.1(3) . . . . ?
N4 Cu2 O3 C8 -77(4) . . . . ?
N3 Cu2 O3 C8 -9.1(3) . . . . ?
O4 Cu2 O3 C8 177.6(3) . . . . ?
O2S Cu2 O3 C8 83.7(3) . . . . ?
N4 Cu2 O4 C15 7.6(3) . . . . ?
N3 Cu2 O4 C15 93.0(13) . . . . ?
O3 Cu2 O4 C15 -174.5(3) . . . . ?
O2S Cu2 O4 C15 -81.7(4) . . . . ?
O6 Cu3 O5 C14 3.2(3) . . . . ?
N6 Cu3 O5 C14 -74.7(11) . . . . ?
N5 Cu3 O5 C14 -163.9(3) . . . . ?
O3S Cu3 O5 C14 101.8(3) . . . . ?
O5 Cu3 O6 C15 -5.8(3) . . . . ?
N6 Cu3 O6 C15 166.0(3) . . . . ?
N5 Cu3 O6 C15 75.8(8) . . . . ?
O3S Cu3 O6 C15 -90.6(3) . . . . ?
O1 Cu1 N1 C1 63.5(14) . . . . ?
O2 Cu1 N1 C1 160.2(5) . . . . ?
N2 Cu1 N1 C1 -9.6(5) . . . . ?
O1S Cu1 N1 C1 -108.5(5) . . . . ?
O1 Cu1 N1 C3 -175.8(12) . . . . ?
O2 Cu1 N1 C3 -79.0(5) . . . . ?
N2 Cu1 N1 C3 111.2(5) . . . . ?
O1S Cu1 N1 C3 12.2(5) . . . . ?
O1 Cu1 N1 C4 -54.8(14) . . . . ?
O2 Cu1 N1 C4 42.0(5) . . . . ?
N2 Cu1 N1 C4 -127.8(5) . . . . ?
O1S Cu1 N1 C4 133.3(5) . . . . ?
O1 Cu1 N2 C6 -54.6(4) . . . . ?
O2 Cu1 N2 C6 8.4(10) . . . . ?
N1 Cu1 N2 C6 118.9(5) . . . . ?
O1S Cu1 N2 C6 -146.2(4) . . . . ?
O1 Cu1 N2 C2 179.7(5) . . . . ?
O2 Cu1 N2 C2 -117.4(9) . . . . ?
N1 Cu1 N2 C2 -6.8(5) . . . . ?
O1S Cu1 N2 C2 88.1(5) . . . . ?
O1 Cu1 N2 C5 63.0(4) . . . . ?
O2 Cu1 N2 C5 126.0(8) . . . . ?
N1 Cu1 N2 C5 -123.5(4) . . . . ?
O1S Cu1 N2 C5 -28.6(4) . . . . ?
N4 Cu2 N3 C7 -171.3(3) . . . . ?
O4 Cu2 N3 C7 103.9(12) . . . . ?
O3 Cu2 N3 C7 10.8(3) . . . . ?
O2S Cu2 N3 C7 -81.4(3) . . . . ?
N4 Cu2 N3 C9 -1.7(4) . . . . ?
O4 Cu2 N3 C9 -86.5(13) . . . . ?
O3 Cu2 N3 C9 -179.6(4) . . . . ?
O2S Cu2 N3 C9 88.2(4) . . . . ?
N3 Cu2 N4 C14 175.8(3) . . . . ?
O4 Cu2 N4 C14 -10.9(3) . . . . ?
O3 Cu2 N4 C14 -117(4) . . . . ?
O2S Cu2 N4 C14 82.8(3) . . . . ?
N3 Cu2 N4 C11 6.7(4) . . . . ?
O4 Cu2 N4 C11 180.0(4) . . . . ?
O3 Cu2 N4 C11 74(4) . . . . ?
O2S Cu2 N4 C11 -86.4(4) . . . . ?
O5 Cu3 N5 C19 64.4(4) . . . . ?
O6 Cu3 N5 C19 -16.4(10) . . . . ?
N6 Cu3 N5 C19 -107.2(4) . . . . ?
O3S Cu3 N5 C19 150.1(4) . . . . ?
O5 Cu3 N5 C16 -172.4(5) . . . . ?
O6 Cu3 N5 C16 106.8(8) . . . . ?
N6 Cu3 N5 C16 16.0(5) . . . . ?
O3S Cu3 N5 C16 -86.8(5) . . . . ?
O5 Cu3 N5 C18 -53.8(4) . . . . ?
O6 Cu3 N5 C18 -134.6(7) . . . . ?
N6 Cu3 N5 C18 134.6(4) . . . . ?
O3S Cu3 N5 C18 31.9(4) . . . . ?
O5 Cu3 N6 C17 -80.8(12) . . . . ?
O6 Cu3 N6 C17 -158.2(4) . . . . ?
N5 Cu3 N6 C17 8.8(4) . . . . ?
O3S Cu3 N6 C17 102.7(4) . . . . ?
O5 Cu3 N6 C21 39.8(13) . . . . ?
O6 Cu3 N6 C21 -37.6(4) . . . . ?
N5 Cu3 N6 C21 129.3(4) . . . . ?
O3S Cu3 N6 C21 -136.7(4) . . . . ?
O5 Cu3 N6 C20 159.8(10) . . . . ?
O6 Cu3 N6 C20 82.4(4) . . . . ?
N5 Cu3 N6 C20 -110.6(4) . . . . ?
O3S Cu3 N6 C20 -16.6(4) . . . . ?
C3 N1 C1 C2 -95.3(9) . . . . ?
C4 N1 C1 C2 146.5(8) . . . . ?
Cu1 N1 C1 C2 27.0(10) . . . . ?
N1 C1 C2 N2 -36.7(13) . . . . ?
C6 N2 C2 C1 -100.4(9) . . . . ?
C5 N2 C2 C1 142.2(9) . . . . ?
Cu1 N2 C2 C1 24.6(10) . . . . ?
Cu1 O1 C7 N3 -177.6(4) . . . . ?
Cu1 O1 C7 C8 3.2(5) . . . . ?
C9 N3 C7 O1 0.2(7) . . . . ?
Cu2 N3 C7 O1 170.7(4) . . . . ?
C9 N3 C7 C8 179.4(4) . . . . ?
Cu2 N3 C7 C8 -10.2(5) . . . . ?
Cu1 O2 C8 O3 174.2(4) . . . . ?
Cu1 O2 C8 C7 -6.6(5) . . . . ?
Cu2 O3 C8 O2 -174.7(4) . . . . ?
Cu2 O3 C8 C7 6.1(5) . . . . ?
O1 C7 C8 O2 2.6(6) . . . . ?
N3 C7 C8 O2 -176.7(4) . . . . ?
O1 C7 C8 O3 -178.2(4) . . . . ?
N3 C7 C8 O3 2.6(6) . . . . ?
C7 N3 C9 C10 -161.6(4) . . . . ?
Cu2 N3 C9 C10 29.4(6) . . . . ?
N3 C9 C10 C12 179.6(4) . . . . ?
N3 C9 C10 C13 59.2(5) . . . . ?
N3 C9 C10 C11 -63.2(5) . . . . ?
C14 N4 C11 C10 153.8(4) . . . . ?
Cu2 N4 C11 C10 -37.9(5) . . . . ?
C9 C10 C11 N4 67.3(5) . . . . ?
C12 C10 C11 N4 -175.6(4) . . . . ?
C13 C10 C11 N4 -55.6(5) . . . . ?
Cu3 O5 C14 N4 -179.5(4) . . . . ?
Cu3 O5 C14 C15 -0.4(5) . . . . ?
C11 N4 C14 O5 0.4(8) . . . . ?
Cu2 N4 C14 O5 -169.3(4) . . . . ?
C11 N4 C14 C15 -178.7(4) . . . . ?
Cu2 N4 C14 C15 11.6(5) . . . . ?
Cu2 O4 C15 O6 176.6(4) . . . . ?
Cu2 O4 C15 C14 -3.4(5) . . . . ?
Cu3 O6 C15 O4 -173.1(4) . . . . ?
Cu3 O6 C15 C14 7.0(5) . . . . ?
O5 C14 C15 O4 175.3(4) . . . . ?
N4 C14 C15 O4 -5.5(6) . . . . ?
O5 C14 C15 O6 -4.7(6) . . . . ?
N4 C14 C15 O6 174.5(4) . . . . ?
C19 N5 C16 C17 79.8(7) . . . . ?
C18 N5 C16 C17 -159.5(6) . . . . ?
Cu3 N5 C16 C17 -38.5(7) . . . . ?
C21 N6 C17 C16 -156.2(6) . . . . ?
C20 N6 C17 C16 85.5(7) . . . . ?
Cu3 N6 C17 C16 -32.8(7) . . . . ?
N5 C16 C17 N6 49.9(9) . . . . ?
